data_7016761
loop_
_publ_author_name
'Li, Jiaye'
'Stasch, Andreas'
'Schenk, Christian'
'Jones, Cameron'

_publ_section_title
;
 Extremely bulky amido-group 14 element chloride complexes: Potential
 synthons for low oxidation state main group chemistry.
;
_journal_issue 40
_journal_name_full 'Dalton transactions (Cambridge, England : 2003)'
_journal_page_first 10448
_journal_page_last 10456
_journal_paper_doi 10.1039/c1dt10678c
_journal_volume 40
_journal_year 2011
_chemical_formula_sum 'C86 H88 Cl2 N2 Pb2 Si2'
_chemical_formula_weight 1691.04
_chemical_name_systematic
;
?
;
_space_group_IT_number 2
_symmetry_cell_setting triclinic
_symmetry_space_group_name_Hall '-P 1'
_symmetry_space_group_name_H-M 'P -1'
_atom_sites_solution_hydrogens geom
_atom_sites_solution_primary direct
_atom_sites_solution_secondary difmap
_audit_creation_method SHELXL-97
_cell_angle_alpha 79.153(2)
_cell_angle_beta 84.525(2)
_cell_angle_gamma 72.621(2)
_cell_formula_units_Z 1
_cell_length_a 9.8669(4)
_cell_length_b 13.0330(5)
_cell_length_c 15.5728(7)
_cell_measurement_temperature 173(2)
_cell_volume 1875.38(14)
_computing_structure_refinement 'SHELXL-97 (Sheldrick, 1997)'
_computing_structure_solution 'SHELXS-97 (Sheldrick, 1990)'
_diffrn_ambient_temperature 173(2)
_diffrn_measured_fraction_theta_full 0.984
_diffrn_measured_fraction_theta_max 0.984
_diffrn_measurement_device_type 'Oxford Gemini Ultra'
_diffrn_radiation_monochromator graphite
_diffrn_radiation_source 'Enhance (Mo) X-ray Source'
_diffrn_radiation_type MoK\a
_diffrn_radiation_wavelength 0.71073
_diffrn_reflns_av_R_equivalents 0.0687
_diffrn_reflns_av_sigmaI/netI 0.0619
_diffrn_reflns_limit_h_max 10
_diffrn_reflns_limit_h_min -12
_diffrn_reflns_limit_k_max 16
_diffrn_reflns_limit_k_min -16
_diffrn_reflns_limit_l_max 19
_diffrn_reflns_limit_l_min -19
_diffrn_reflns_number 41818
_diffrn_reflns_theta_full 26.00
_diffrn_reflns_theta_max 26.00
_diffrn_reflns_theta_min 2.67
_exptl_absorpt_coefficient_mu 4.632
_exptl_absorpt_correction_T_max 0.800
_exptl_absorpt_correction_T_min 0.711
_exptl_absorpt_correction_type multi-scan
_exptl_absorpt_process_details 'SCALE3 ABSPACK'
_exptl_crystal_colour 'pale yellow'
_exptl_crystal_density_diffrn 1.497
_exptl_crystal_density_method 'not measured'
_exptl_crystal_description block
_exptl_crystal_F_000 844
_exptl_crystal_size_max 0.15
_exptl_crystal_size_mid 0.10
_exptl_crystal_size_min 0.10
_refine_diff_density_max 1.180
_refine_diff_density_min -0.747
_refine_diff_density_rms 0.120
_refine_ls_extinction_method none
_refine_ls_goodness_of_fit_ref 1.018
_refine_ls_hydrogen_treatment constr
_refine_ls_matrix_type full
_refine_ls_number_parameters 429
_refine_ls_number_reflns 7238
_refine_ls_number_restraints 23
_refine_ls_restrained_S_all 1.032
_refine_ls_R_factor_all 0.0559
_refine_ls_R_factor_gt 0.0363
_refine_ls_shift/su_max 0.002
_refine_ls_shift/su_mean 0.000
_refine_ls_structure_factor_coef Fsqd
_refine_ls_weighting_details 'calc w=1/[\s^2^(Fo^2^)+(0.0320P)^2^+0.9266P] where P=(Fo^2^+2Fc^2^)/3'
_refine_ls_weighting_scheme calc
_refine_ls_wR_factor_gt 0.0666
_refine_ls_wR_factor_ref 0.0726
_reflns_number_gt 5844
_reflns_number_total 7238
_reflns_threshold_expression >2sigma(I)
_cod_data_source_file c1dt10678c.txt
_cod_data_source_block compound10
_cod_original_cell_volume 1875.38(13)
_cod_original_sg_symbol_H-M P-1
_cod_database_code 7016761

loop_
_symmetry_equiv_pos_as_xyz
'x, y, z'
'-x, -y, -z'

loop_
_atom_site_label
_atom_site_type_symbol
_atom_site_fract_x
_atom_site_fract_y
_atom_site_fract_z
_atom_site_U_iso_or_equiv
_atom_site_adp_type
_atom_site_occupancy
_atom_site_symmetry_multiplicity
_atom_site_calc_flag
_atom_site_refinement_flags
Pb1 Pb 0.52254(2) 0.543201(16) 0.623619(11) 0.02941(7) Uani 1 1 d .
Cl1 Cl 0.53478(15) 0.36729(10) 0.55309(8) 0.0403(3) Uani 1 1 d .
Si1 Si 0.16141(14) 0.53634(11) 0.64334(8) 0.0275(3) Uani 1 1 d .
N1 N 0.3018(4) 0.5717(3) 0.6764(2) 0.0225(8) Uani 1 1 d .
C1 C 0.2780(4) 0.6284(3) 0.7490(3) 0.0197(10) Uani 1 1 d .
C2 C 0.2393(4) 0.7428(4) 0.7364(3) 0.0227(10) Uani 1 1 d .
C3 C 0.2072(5) 0.7955(4) 0.8086(3) 0.0260(11) Uani 1 1 d .
H3 H 0.1782 0.8729 0.7995 0.031 Uiso 1 1 calc R
C4 C 0.2162(5) 0.7390(4) 0.8928(3) 0.0253(10) Uani 1 1 d .
C5 C 0.2606(5) 0.6264(4) 0.9044(3) 0.0238(10) Uani 1 1 d .
H5 H 0.2699 0.5861 0.9622 0.029 Uiso 1 1 calc R
C6 C 0.2917(4) 0.5710(3) 0.8350(3) 0.0212(10) Uani 1 1 d .
C7 C 0.1773(6) 0.7999(4) 0.9689(3) 0.0377(13) Uani 1 1 d .
H7A H 0.0748 0.8156 0.9824 0.056 Uiso 1 1 calc R
H7B H 0.2026 0.8685 0.9537 0.056 Uiso 1 1 calc R
H7C H 0.2291 0.7552 1.0200 0.056 Uiso 1 1 calc R
C8 C 0.2481(5) 0.8070(3) 0.6449(3) 0.0221(10) Uani 1 1 d .
H8 H 0.2278 0.7634 0.6039 0.027 Uiso 1 1 calc R
C9 C 0.3991(5) 0.8140(3) 0.6210(3) 0.0219(10) Uani 1 1 d .
C10 C 0.4390(5) 0.8450(4) 0.5351(3) 0.0348(12) Uani 1 1 d .
H10 H 0.3703 0.8648 0.4915 0.042 Uiso 1 1 calc R
C11 C 0.5744(6) 0.8479(5) 0.5109(3) 0.0451(14) Uani 1 1 d .
H11 H 0.5980 0.8698 0.4511 0.054 Uiso 1 1 calc R
C12 C 0.6758(6) 0.8205(4) 0.5703(4) 0.0440(14) Uani 1 1 d .
H12 H 0.7698 0.8231 0.5529 0.053 Uiso 1 1 calc R
C13 C 0.6402(6) 0.7890(5) 0.6554(4) 0.0578(17) Uani 1 1 d .
H13 H 0.7105 0.7687 0.6979 0.069 Uiso 1 1 calc R
C14 C 0.5037(5) 0.7859(5) 0.6811(3) 0.0444(14) Uani 1 1 d .
H14 H 0.4813 0.7641 0.7411 0.053 Uiso 1 1 calc R
C15 C 0.1349(5) 0.9164(4) 0.6315(3) 0.0257(11) Uani 1 1 d .
C16 C -0.0021(5) 0.9191(4) 0.6169(3) 0.0383(13) Uani 1 1 d .
H16 H -0.0217 0.8525 0.6151 0.046 Uiso 1 1 calc R
C17 C -0.1103(6) 1.0138(5) 0.6049(4) 0.0465(14) Uani 1 1 d .
H17 H -0.2033 1.0127 0.5950 0.056 Uiso 1 1 calc R
C18 C -0.0835(6) 1.1104(4) 0.6074(3) 0.0421(14) Uani 1 1 d .
H18 H -0.1579 1.1769 0.5990 0.051 Uiso 1 1 calc R
C19 C 0.0510(6) 1.1106(4) 0.6218(3) 0.0457(14) Uani 1 1 d .
H19 H 0.0699 1.1775 0.6233 0.055 Uiso 1 1 calc R
C20 C 0.1605(6) 1.0130(4) 0.6345(3) 0.0381(13) Uani 1 1 d .
H20 H 0.2534 1.0138 0.6452 0.046 Uiso 1 1 calc R
C21 C 0.3548(5) 0.4475(3) 0.8489(3) 0.0225(10) Uani 1 1 d .
H21 H 0.3145 0.4212 0.8035 0.027 Uiso 1 1 calc R
C22 C 0.3136(5) 0.3890(4) 0.9371(3) 0.0240(10) Uani 1 1 d .
C23 C 0.1721(5) 0.3955(4) 0.9565(3) 0.0411(13) Uani 1 1 d .
H23 H 0.1028 0.4385 0.9158 0.049 Uiso 1 1 calc R
C24 C 0.1294(6) 0.3405(5) 1.0343(4) 0.0489(15) Uani 1 1 d .
H24 H 0.0315 0.3470 1.0472 0.059 Uiso 1 1 calc R
C25 C 0.2287(7) 0.2768(4) 1.0925(3) 0.0471(15) Uani 1 1 d .
H25 H 0.2001 0.2375 1.1454 0.057 Uiso 1 1 calc R
C26 C 0.3688(6) 0.2700(4) 1.0744(3) 0.0422(14) Uani 1 1 d .
H26 H 0.4379 0.2259 1.1148 0.051 Uiso 1 1 calc R
C27 C 0.4105(5) 0.3269(4) 0.9977(3) 0.0294(11) Uani 1 1 d .
H27 H 0.5081 0.3230 0.9865 0.035 Uiso 1 1 calc R
C28 C 0.5138(5) 0.4199(4) 0.8289(3) 0.0238(10) Uani 1 1 d .
C29 C 0.5829(5) 0.3329(4) 0.7869(3) 0.0348(12) Uani 1 1 d .
H29 H 0.5301 0.2896 0.7712 0.042 Uiso 1 1 calc R
C30 C 0.7281(6) 0.3079(5) 0.7674(3) 0.0469(14) Uani 1 1 d .
H30 H 0.7736 0.2481 0.7381 0.056 Uiso 1 1 calc R
C31 C 0.8061(6) 0.3688(5) 0.7902(3) 0.0478(15) Uani 1 1 d .
H31 H 0.9051 0.3523 0.7755 0.057 Uiso 1 1 calc R
C32 C 0.7419(5) 0.4530(5) 0.8337(3) 0.0392(13) Uani 1 1 d .
H32 H 0.7966 0.4936 0.8515 0.047 Uiso 1 1 calc R
C33 C 0.5948(5) 0.4798(4) 0.8524(3) 0.0292(11) Uani 1 1 d .
H33 H 0.5502 0.5399 0.8816 0.035 Uiso 1 1 calc R
C34 C 0.1224(6) 0.5920(5) 0.5261(3) 0.0501(16) Uani 1 1 d .
H34A H 0.1127 0.6704 0.5149 0.075 Uiso 1 1 calc R
H34B H 0.0337 0.5800 0.5131 0.075 Uiso 1 1 calc R
H34C H 0.2004 0.5550 0.4889 0.075 Uiso 1 1 calc R
C35 C 0.0005(5) 0.5947(4) 0.7101(3) 0.0406(13) Uani 1 1 d .
H35A H 0.0156 0.5630 0.7719 0.061 Uiso 1 1 calc R
H35B H -0.0812 0.5779 0.6910 0.061 Uiso 1 1 calc R
H35C H -0.0179 0.6739 0.7025 0.061 Uiso 1 1 calc R
C36 C 0.1863(6) 0.3872(4) 0.6582(4) 0.0474(15) Uani 1 1 d .
H36A H 0.2754 0.3523 0.6282 0.071 Uiso 1 1 calc R
H36B H 0.1067 0.3738 0.6335 0.071 Uiso 1 1 calc R
H36C H 0.1900 0.3567 0.7207 0.071 Uiso 1 1 calc R
C37 C 0.6549(9) 0.0345(5) 0.8502(6) 0.080(2) Uani 1 1 d D
C38 C 0.5503(10) 0.0793(6) 0.9026(5) 0.087(2) Uani 1 1 d D
H38 H 0.5736 0.0932 0.9563 0.105 Uiso 1 1 calc R
C39 C 0.4108(10) 0.1069(6) 0.8841(6) 0.093(3) Uani 1 1 d D
H39 H 0.3396 0.1375 0.9251 0.112 Uiso 1 1 calc R
C40 C 0.3729(10) 0.0908(7) 0.8066(7) 0.105(3) Uani 1 1 d DU
H40 H 0.2769 0.1093 0.7906 0.126 Uiso 1 1 calc R
C41 C 0.4894(12) 0.0440(9) 0.7528(6) 0.129(3) Uani 1 1 d DU
H41 H 0.4719 0.0340 0.6965 0.155 Uiso 1 1 calc R
C42 C 0.6252(9) 0.0128(8) 0.7781(6) 0.097(3) Uani 1 1 d D
H42 H 0.6993 -0.0255 0.7424 0.116 Uiso 1 1 calc R
C43 C 0.8125(10) 0.0056(8) 0.8714(7) 0.138(4) Uani 1 1 d D
H43A H 0.8452 0.0709 0.8555 0.207 Uiso 1 1 calc R
H43B H 0.8692 -0.0505 0.8381 0.207 Uiso 1 1 calc R
H43C H 0.8234 -0.0221 0.9342 0.207 Uiso 1 1 calc R

loop_
_atom_site_aniso_label
_atom_site_aniso_U_11
_atom_site_aniso_U_22
_atom_site_aniso_U_33
_atom_site_aniso_U_23
_atom_site_aniso_U_13
_atom_site_aniso_U_12
Pb1 0.02398(11) 0.04102(13) 0.02612(11) -0.01281(8) 0.00375(7) -0.01075(8)
Cl1 0.0592(9) 0.0305(7) 0.0291(7) -0.0041(5) 0.0035(6) -0.0120(7)
Si1 0.0270(8) 0.0312(8) 0.0281(7) -0.0041(6) -0.0039(6) -0.0140(6)
N1 0.022(2) 0.027(2) 0.0204(19) -0.0045(16) -0.0004(16) -0.0090(17)
C1 0.014(2) 0.024(3) 0.022(2) -0.0035(19) -0.0010(18) -0.008(2)
C2 0.017(2) 0.028(3) 0.023(2) 0.000(2) -0.0056(19) -0.008(2)
C3 0.024(3) 0.024(3) 0.029(3) -0.003(2) -0.003(2) -0.006(2)
C4 0.021(3) 0.032(3) 0.024(2) -0.006(2) 0.0000(19) -0.006(2)
C5 0.020(3) 0.029(3) 0.020(2) -0.001(2) -0.0014(19) -0.006(2)
C6 0.017(2) 0.023(3) 0.023(2) -0.0018(19) 0.0007(19) -0.008(2)
C7 0.047(3) 0.038(3) 0.026(3) -0.014(2) 0.000(2) -0.005(3)
C8 0.025(3) 0.023(3) 0.020(2) -0.0034(19) -0.0045(19) -0.008(2)
C9 0.022(3) 0.018(2) 0.026(2) -0.0060(19) -0.001(2) -0.004(2)
C10 0.030(3) 0.041(3) 0.032(3) 0.002(2) -0.004(2) -0.012(2)
C11 0.036(3) 0.063(4) 0.036(3) -0.002(3) 0.009(3) -0.020(3)
C12 0.029(3) 0.055(4) 0.057(4) -0.024(3) 0.011(3) -0.022(3)
C13 0.033(3) 0.096(5) 0.048(4) -0.012(3) -0.012(3) -0.021(3)
C14 0.029(3) 0.070(4) 0.034(3) -0.004(3) -0.004(2) -0.016(3)
C15 0.031(3) 0.022(3) 0.020(2) -0.0003(19) -0.003(2) -0.005(2)
C16 0.030(3) 0.037(3) 0.047(3) 0.002(2) -0.005(2) -0.013(3)
C17 0.026(3) 0.047(4) 0.055(4) 0.009(3) -0.007(3) -0.002(3)
C18 0.038(3) 0.037(3) 0.034(3) -0.002(2) 0.002(2) 0.012(3)
C19 0.059(4) 0.029(3) 0.045(3) -0.008(2) -0.001(3) -0.004(3)
C20 0.036(3) 0.027(3) 0.048(3) -0.004(2) -0.007(3) -0.003(3)
C21 0.026(3) 0.022(2) 0.019(2) -0.0013(19) -0.0002(19) -0.007(2)
C22 0.025(3) 0.024(3) 0.025(2) -0.004(2) 0.002(2) -0.011(2)
C23 0.030(3) 0.046(3) 0.042(3) 0.007(3) -0.004(2) -0.012(3)
C24 0.037(3) 0.053(4) 0.057(4) 0.002(3) 0.014(3) -0.025(3)
C25 0.070(4) 0.037(3) 0.034(3) 0.001(3) 0.012(3) -0.023(3)
C26 0.053(4) 0.045(3) 0.024(3) 0.006(2) 0.000(3) -0.013(3)
C27 0.031(3) 0.032(3) 0.026(3) -0.004(2) -0.002(2) -0.011(2)
C28 0.027(3) 0.025(3) 0.015(2) 0.0025(19) 0.0045(19) -0.006(2)
C29 0.038(3) 0.033(3) 0.031(3) -0.004(2) -0.001(2) -0.006(3)
C30 0.042(4) 0.048(4) 0.039(3) -0.013(3) 0.008(3) 0.005(3)
C31 0.024(3) 0.067(4) 0.040(3) 0.004(3) 0.010(2) -0.006(3)
C32 0.029(3) 0.054(4) 0.034(3) 0.002(3) 0.003(2) -0.019(3)
C33 0.030(3) 0.037(3) 0.022(3) -0.005(2) 0.003(2) -0.012(2)
C34 0.055(4) 0.069(4) 0.036(3) 0.004(3) -0.017(3) -0.036(3)
C35 0.031(3) 0.046(3) 0.049(3) -0.006(3) -0.002(2) -0.018(3)
C36 0.046(4) 0.037(3) 0.068(4) -0.015(3) -0.005(3) -0.021(3)
C37 0.084(6) 0.039(4) 0.122(7) -0.014(4) -0.030(6) -0.018(4)
C38 0.088(7) 0.091(6) 0.082(6) -0.022(5) -0.024(5) -0.015(5)
C39 0.094(7) 0.062(5) 0.125(8) -0.039(5) 0.045(6) -0.025(5)
C40 0.090(5) 0.089(5) 0.152(6) -0.018(5) -0.045(5) -0.037(4)
C41 0.137(6) 0.151(6) 0.095(5) -0.034(5) -0.042(5) -0.016(5)
C42 0.083(7) 0.121(8) 0.081(6) -0.001(5) -0.004(5) -0.032(6)
C43 0.125(9) 0.112(8) 0.184(11) -0.027(7) -0.045(8) -0.031(7)

loop_
_atom_type_symbol
_atom_type_description
_atom_type_scat_dispersion_real
_atom_type_scat_dispersion_imag
_atom_type_scat_source
C C 0.0033 0.0016 'International Tables Vol C Tables 4.2.6.8 and 6.1.1.4'
H H 0.0000 0.0000 'International Tables Vol C Tables 4.2.6.8 and 6.1.1.4'
N N 0.0061 0.0033 'International Tables Vol C Tables 4.2.6.8 and 6.1.1.4'
Cl Cl 0.1484 0.1585 'International Tables Vol C Tables 4.2.6.8 and 6.1.1.4'
Pb Pb -3.3944 10.1111 'International Tables Vol C Tables 4.2.6.8 and 6.1.1.4'
Si Si 0.0817 0.0704 'International Tables Vol C Tables 4.2.6.8 and 6.1.1.4'

loop_
_geom_angle_atom_site_label_1
_geom_angle_atom_site_label_2
_geom_angle_atom_site_label_3
_geom_angle
_geom_angle_site_symmetry_3
N1 Pb1 Cl1 96.87(9) .
N1 Pb1 Cl1 98.38(9) 2_666
Cl1 Pb1 Cl1 77.18(4) 2_666
Pb1 Cl1 Pb1 102.82(4) 2_666
N1 Si1 C35 108.0(2) .
N1 Si1 C36 114.5(2) .
C35 Si1 C36 107.0(2) .
N1 Si1 C34 112.6(2) .
C35 Si1 C34 107.6(3) .
C36 Si1 C34 106.8(3) .
C1 N1 Si1 118.4(3) .
C1 N1 Pb1 111.5(2) .
Si1 N1 Pb1 130.10(19) .
C6 C1 C2 118.2(4) .
C6 C1 N1 120.7(4) .
C2 C1 N1 121.0(4) .
C3 C2 C1 119.5(4) .
C3 C2 C8 120.5(4) .
C1 C2 C8 119.7(4) .
C4 C3 C2 122.0(4) .
C3 C4 C5 118.0(4) .
C3 C4 C7 120.0(4) .
C5 C4 C7 122.0(4) .
C6 C5 C4 121.9(4) .
C5 C6 C1 120.3(4) .
C5 C6 C21 121.0(4) .
C1 C6 C21 118.5(4) .
C2 C8 C15 112.6(4) .
C2 C8 C9 110.8(3) .
C15 C8 C9 114.0(3) .
C10 C9 C14 116.4(4) .
C10 C9 C8 120.1(4) .
C14 C9 C8 123.4(4) .
C11 C10 C9 121.7(5) .
C12 C11 C10 121.4(5) .
C11 C12 C13 118.4(5) .
C12 C13 C14 121.1(5) .
C13 C14 C9 121.1(5) .
C20 C15 C16 117.8(4) .
C20 C15 C8 123.5(4) .
C16 C15 C8 118.8(4) .
C17 C16 C15 122.5(5) .
C16 C17 C18 119.4(5) .
C19 C18 C17 119.6(5) .
C18 C19 C20 120.4(5) .
C15 C20 C19 120.3(5) .
C28 C21 C22 113.9(4) .
C28 C21 C6 109.2(3) .
C22 C21 C6 114.2(4) .
C27 C22 C23 117.9(4) .
C27 C22 C21 123.3(4) .
C23 C22 C21 118.7(4) .
C22 C23 C24 121.1(5) .
C25 C24 C23 119.8(5) .
C26 C25 C24 119.7(5) .
C25 C26 C27 120.2(5) .
C22 C27 C26 121.2(5) .
C29 C28 C33 117.8(4) .
C29 C28 C21 120.7(4) .
C33 C28 C21 121.6(4) .
C28 C29 C30 121.1(5) .
C31 C30 C29 120.3(5) .
C32 C31 C30 120.0(5) .
C31 C32 C33 120.0(5) .
C28 C33 C32 120.8(5) .
C42 C37 C38 119.0(8) .
C42 C37 C43 118.1(9) .
C38 C37 C43 122.9(9) .
C37 C38 C39 123.6(8) .
C38 C39 C40 120.1(8) .
C39 C40 C41 113.7(8) .
C42 C41 C40 122.7(9) .
C37 C42 C41 120.6(9) .

loop_
_geom_bond_atom_site_label_1
_geom_bond_atom_site_label_2
_geom_bond_distance
_geom_bond_site_symmetry_2
Pb1 N1 2.202(3) .
Pb1 Cl1 2.6897(12) .
Pb1 Cl1 2.8192(12) 2_666
Cl1 Pb1 2.8192(12) 2_666
Si1 N1 1.734(4) .
Si1 C35 1.854(5) .
Si1 C36 1.858(5) .
Si1 C34 1.864(5) .
N1 C1 1.427(5) .
C1 C6 1.403(6) .
C1 C2 1.404(6) .
C2 C3 1.389(6) .
C2 C8 1.519(6) .
C3 C4 1.374(6) .
C4 C5 1.382(6) .
C4 C7 1.505(6) .
C5 C6 1.372(6) .
C6 C21 1.524(6) .
C8 C15 1.519(6) .
C8 C9 1.526(6) .
C9 C10 1.379(6) .
C9 C14 1.380(6) .
C10 C11 1.363(7) .
C11 C12 1.350(7) .
C12 C13 1.356(7) .
C13 C14 1.378(7) .
C15 C20 1.366(6) .
C15 C16 1.381(7) .
C16 C17 1.364(7) .
C17 C18 1.369(7) .
C18 C19 1.368(8) .
C19 C20 1.396(7) .
C21 C28 1.516(6) .
C21 C22 1.524(6) .
C22 C27 1.371(6) .
C22 C23 1.381(6) .
C23 C24 1.383(7) .
C24 C25 1.367(8) .
C25 C26 1.365(8) .
C26 C27 1.379(6) .
C28 C29 1.381(6) .
C28 C33 1.386(6) .
C29 C30 1.389(7) .
C30 C31 1.368(8) .
C31 C32 1.360(8) .
C32 C33 1.402(7) .
C37 C42 1.288(9) .
C37 C38 1.316(9) .
C37 C43 1.540(10) .
C38 C39 1.360(10) .
C39 C40 1.367(10) .
C40 C41 1.409(11) .
C41 C42 1.353(10) .
